data_7150624
loop_
_publ_author_name
'Yang, Jin'
'Wang, Ting'
'Ding, Zhenhua'
'Shen, Zongxuan'
'Zhang, Yawen'

_publ_section_title
;
 Highly diastereo- and enantioselective organocatalytic addition of
 acetone to \b-substituted \a-ketoesters via dynamic kinetic resolution
;
_journal_issue 10
_journal_name_full 'Organic &amp; Biomolecular Chemistry'
_journal_page_first 2208
_journal_page_last 2213
_journal_paper_doi 10.1039/b822127h
_journal_volume 7
_journal_year 2009
_chemical_absolute_configuration ad
_chemical_formula_moiety 'C16 H19 Br O5'
_chemical_formula_sum 'C16 H19 Br O5'
_chemical_formula_weight 371.22
_chemical_name_systematic
;
?
;
_space_group_IT_number 19
_symmetry_cell_setting orthorhombic
_symmetry_Int_Tables_number 19
_symmetry_space_group_name_Hall 'P 2ac 2ab'
_symmetry_space_group_name_H-M 'P 21 21 21'
_atom_sites_solution_hydrogens geom
_atom_sites_solution_primary direct
_atom_sites_solution_secondary difmap
_audit_creation_method SHELXL-97
_cell_angle_alpha 90.00
_cell_angle_beta 90.00
_cell_angle_gamma 90.00
_cell_formula_units_Z 4
_cell_length_a 9.6480(19)
_cell_length_b 9.9528(19)
_cell_length_c 17.941(3)
_cell_measurement_reflns_used 5460
_cell_measurement_temperature 293(2)
_cell_measurement_theta_max 25.3
_cell_measurement_theta_min 3.1
_cell_volume 1722.8(6)
_computing_cell_refinement CrystalClear
_computing_data_collection CrystalClear
_computing_data_reduction CrystalStructure
_computing_structure_refinement 'SHELXL-97 (Sheldrick, 1997)'
_computing_structure_solution 'SHELXS-97 (Sheldrick, 1990)'
_diffrn_ambient_temperature 293(2)
_diffrn_detector_area_resol_mean 7.31
_diffrn_measured_fraction_theta_full 0.998
_diffrn_measured_fraction_theta_max 0.998
_diffrn_measurement_device_type 'Rigaku Mercury'
_diffrn_measurement_method \w
_diffrn_radiation_monochromator graphite
_diffrn_radiation_source 'fine-focus sealed tube'
_diffrn_radiation_type MoK\a
_diffrn_radiation_wavelength 0.71070
_diffrn_reflns_av_R_equivalents 0.0531
_diffrn_reflns_av_sigmaI/netI 0.0441
_diffrn_reflns_limit_h_max 11
_diffrn_reflns_limit_h_min -11
_diffrn_reflns_limit_k_max 11
_diffrn_reflns_limit_k_min -11
_diffrn_reflns_limit_l_max 21
_diffrn_reflns_limit_l_min -18
_diffrn_reflns_number 16895
_diffrn_reflns_theta_full 25.34
_diffrn_reflns_theta_max 25.34
_diffrn_reflns_theta_min 3.06
_exptl_absorpt_coefficient_mu 2.405
_exptl_absorpt_correction_T_max 0.485
_exptl_absorpt_correction_T_min 0.323
_exptl_absorpt_correction_type multi-scan
_exptl_absorpt_process_details 'Jacobson, R. (1998) Private communication'
_exptl_crystal_colour colorless
_exptl_crystal_density_diffrn 1.431
_exptl_crystal_density_method 'not measured'
_exptl_crystal_description block
_exptl_crystal_F_000 760
_exptl_crystal_size_max 0.57
_exptl_crystal_size_mid 0.33
_exptl_crystal_size_min 0.30
_refine_diff_density_max 0.234
_refine_diff_density_min -0.287
_refine_diff_density_rms 0.042
_refine_ls_abs_structure_details 'Flack H D (1983), Acta Cryst. A39, 876-881'
_refine_ls_abs_structure_Flack 0.03(2)
_refine_ls_extinction_coef 0.0033(12)
_refine_ls_extinction_expression Fc^*^=kFc[1+0.001xFc^2^\l^3^/sin(2\q)]^-1/4^
_refine_ls_extinction_method SHELXL
_refine_ls_goodness_of_fit_ref 1.169
_refine_ls_hydrogen_treatment constr
_refine_ls_matrix_type full
_refine_ls_number_parameters 200
_refine_ls_number_reflns 3146
_refine_ls_number_restraints 4
_refine_ls_restrained_S_all 1.194
_refine_ls_R_factor_all 0.1148
_refine_ls_R_factor_gt 0.0748
_refine_ls_shift/su_max 0.000
_refine_ls_shift/su_mean 0.000
_refine_ls_structure_factor_coef Fsqd
_refine_ls_weighting_details 'calc w=1/[\s^2^(Fo^2^)+(0.0549P)^2^+0.7152P] where P=(Fo^2^+2Fc^2^)/3'
_refine_ls_weighting_scheme calc
_refine_ls_wR_factor_gt 0.1449
_refine_ls_wR_factor_ref 0.1602
_reflns_number_gt 2208
_reflns_number_total 3146
_reflns_threshold_expression >2sigma(I)
_cod_data_source_file b822127h.txt
_cod_data_source_block shelxl
_cod_database_code 7150624

loop_
_symmetry_equiv_pos_as_xyz
'x, y, z'
'x+1/2, -y+1/2, -z'
'-x, y+1/2, -z+1/2'
'-x+1/2, -y, z+1/2'

loop_
_atom_site_label
_atom_site_type_symbol
_atom_site_fract_x
_atom_site_fract_y
_atom_site_fract_z
_atom_site_U_iso_or_equiv
_atom_site_adp_type
_atom_site_occupancy
_atom_site_symmetry_multiplicity
_atom_site_calc_flag
_atom_site_refinement_flags
_atom_site_disorder_assembly
_atom_site_disorder_group
Br1 Br 0.69922(12) 0.71278(13) 0.59608(5) 0.1465(6) Uani 1 1 d . . .
O1 O 0.6199(7) 1.0137(4) 0.2603(3) 0.1044(17) Uani 1 1 d . . .
O2 O 0.6189(5) 0.9356(4) 0.1089(2) 0.0818(12) Uani 1 1 d . . .
H2 H 0.6517 0.9931 0.1365 0.123 Uiso 1 1 calc R . .
O3 O 0.8604(6) 0.8698(6) 0.1718(4) 0.130(2) Uani 1 1 d . . .
O4 O 0.7934(5) 0.6564(6) 0.1888(3) 0.1102(18) Uani 1 1 d D . .
O5 O 0.7786(6) 0.7296(7) 0.0167(3) 0.136(2) Uani 1 1 d . . .
C1 C 0.6218(6) 0.8469(5) 0.3515(3) 0.0595(14) Uani 1 1 d . . .
C2 C 0.5792(6) 0.7218(6) 0.3762(3) 0.0689(16) Uani 1 1 d . . .
H2A H 0.5358 0.6632 0.3433 0.083 Uiso 1 1 calc R . .
C3 C 0.6005(7) 0.6830(7) 0.4491(3) 0.0807(18) Uani 1 1 d . . .
H3 H 0.5688 0.6000 0.4656 0.097 Uiso 1 1 calc R . .
C4 C 0.6685(7) 0.7672(8) 0.4968(3) 0.0821(19) Uani 1 1 d . . .
C5 C 0.7144(8) 0.8901(8) 0.4746(4) 0.092(2) Uani 1 1 d . . .
H5 H 0.7604 0.9467 0.5076 0.110 Uiso 1 1 calc R . .
C6 C 0.6907(6) 0.9286(6) 0.4017(4) 0.0752(16) Uani 1 1 d . . .
H6 H 0.7222 1.0121 0.3858 0.090 Uiso 1 1 calc R . .
C7 C 0.5953(7) 0.8958(6) 0.2746(3) 0.0702(16) Uani 1 1 d . . .
C8 C 0.5384(6) 0.8034(6) 0.2158(3) 0.0598(14) Uani 1 1 d . . .
H8 H 0.5411 0.7114 0.2352 0.072 Uiso 1 1 calc R . .
C9 C 0.6275(6) 0.8087(6) 0.1438(3) 0.0613(14) Uani 1 1 d . . .
C10 C 0.7761(7) 0.7830(8) 0.1680(4) 0.086(2) Uani 1 1 d . . .
C11 C 0.9437(17) 0.630(2) 0.1977(12) 0.130(5) Uiso 0.50 1 d PD . .
H11A H 0.9999 0.7006 0.1755 0.155 Uiso 0.50 1 calc PR . .
H11B H 0.9706 0.5437 0.1775 0.155 Uiso 0.50 1 calc PR . .
C11' C 0.9122(17) 0.612(2) 0.2356(11) 0.130(5) Uiso 0.50 1 d PD . .
H11C H 0.8889 0.5298 0.2619 0.155 Uiso 0.50 1 calc PR . .
H11D H 0.9350 0.6804 0.2721 0.155 Uiso 0.50 1 calc PR . .
C12 C 0.950(3) 0.633(3) 0.2807(12) 0.172(7) Uiso 0.50 1 d PD . .
H12A H 1.0443 0.6245 0.2967 0.258 Uiso 0.50 1 calc PR . .
H12B H 0.8966 0.5591 0.3003 0.258 Uiso 0.50 1 calc PR . .
H12C H 0.9120 0.7159 0.2987 0.258 Uiso 0.50 1 calc PR . .
C12' C 1.033(2) 0.588(3) 0.1844(12) 0.172(7) Uiso 0.50 1 d PD . .
H12D H 1.1106 0.5562 0.2127 0.258 Uiso 0.50 1 calc PR . .
H12E H 1.0574 0.6711 0.1602 0.258 Uiso 0.50 1 calc PR . .
H12F H 1.0080 0.5228 0.1475 0.258 Uiso 0.50 1 calc PR . .
C13 C 0.3858(6) 0.8412(6) 0.2014(4) 0.0755(18) Uani 1 1 d . . .
H13A H 0.3344 0.8339 0.2471 0.113 Uiso 1 1 calc R . .
H13B H 0.3472 0.7815 0.1650 0.113 Uiso 1 1 calc R . .
H13C H 0.3809 0.9319 0.1834 0.113 Uiso 1 1 calc R . .
C14 C 0.5755(5) 0.7054(6) 0.0886(3) 0.0659(14) Uani 1 1 d . . .
H14A H 0.5618 0.6214 0.1150 0.079 Uiso 1 1 calc R . .
H14B H 0.4856 0.7345 0.0706 0.079 Uiso 1 1 calc R . .
C15 C 0.6659(7) 0.6787(7) 0.0229(4) 0.0806(18) Uani 1 1 d . . .
C16 C 0.6118(9) 0.5833(9) -0.0339(4) 0.112(3) Uani 1 1 d . . .
H16A H 0.6796 0.5715 -0.0725 0.169 Uiso 1 1 calc R . .
H16B H 0.5280 0.6187 -0.0551 0.169 Uiso 1 1 calc R . .
H16C H 0.5928 0.4983 -0.0107 0.169 Uiso 1 1 calc R . .

loop_
_atom_site_aniso_label
_atom_site_aniso_U_11
_atom_site_aniso_U_22
_atom_site_aniso_U_33
_atom_site_aniso_U_23
_atom_site_aniso_U_13
_atom_site_aniso_U_12
Br1 0.1672(10) 0.2064(11) 0.0659(5) 0.0253(6) -0.0327(5) -0.0469(8)
O1 0.165(5) 0.055(3) 0.094(4) 0.002(2) -0.021(3) -0.013(3)
O2 0.103(3) 0.068(2) 0.074(3) 0.018(2) 0.011(3) -0.005(2)
O3 0.075(3) 0.101(4) 0.214(7) -0.037(4) -0.011(4) -0.020(3)
O4 0.066(3) 0.098(4) 0.167(5) 0.005(3) -0.040(3) 0.010(3)
O5 0.101(4) 0.174(6) 0.134(5) -0.052(4) 0.058(4) -0.038(4)
C1 0.067(3) 0.050(3) 0.062(3) -0.004(3) -0.008(3) 0.013(3)
C2 0.079(4) 0.072(4) 0.055(3) -0.004(3) -0.008(3) -0.002(3)
C3 0.090(4) 0.086(5) 0.066(4) 0.012(4) -0.009(4) -0.014(4)
C4 0.084(4) 0.106(5) 0.056(3) 0.002(4) -0.019(3) -0.004(4)
C5 0.108(5) 0.095(5) 0.071(4) -0.018(4) -0.023(4) -0.011(5)
C6 0.087(4) 0.062(4) 0.077(4) -0.009(4) -0.019(4) -0.009(3)
C7 0.086(4) 0.057(4) 0.068(4) 0.001(3) -0.002(3) 0.009(3)
C8 0.077(4) 0.053(3) 0.049(3) 0.001(3) -0.004(3) -0.004(3)
C9 0.060(3) 0.057(3) 0.067(3) -0.001(3) 0.005(3) -0.003(3)
C10 0.062(4) 0.082(5) 0.114(5) -0.023(5) -0.012(4) 0.000(4)
C13 0.073(4) 0.082(4) 0.071(4) 0.008(3) 0.015(3) 0.010(4)
C14 0.058(3) 0.083(4) 0.056(3) -0.005(3) 0.004(3) -0.001(3)
C15 0.069(4) 0.100(5) 0.074(4) -0.002(4) 0.016(3) 0.000(4)
C16 0.112(6) 0.146(7) 0.079(5) -0.035(5) 0.020(4) 0.003(6)

loop_
_atom_type_symbol
_atom_type_description
_atom_type_scat_dispersion_real
_atom_type_scat_dispersion_imag
_atom_type_scat_source
C C 0.0033 0.0016 'International Tables Vol C Tables 4.2.6.8 and 6.1.1.4'
H H 0.0000 0.0000 'International Tables Vol C Tables 4.2.6.8 and 6.1.1.4'
Br Br -0.2901 2.4595 'International Tables Vol C Tables 4.2.6.8 and 6.1.1.4'
O O 0.0106 0.0060 'International Tables Vol C Tables 4.2.6.8 and 6.1.1.4'

loop_
_geom_angle_atom_site_label_1
_geom_angle_atom_site_label_2
_geom_angle_atom_site_label_3
_geom_angle
_geom_angle_site_symmetry_1
_geom_angle_site_symmetry_3
_geom_angle_publ_flag
C9 O2 H2 109.5 . . ?
C10 O4 C11 108.7(11) . . ?
C10 O4 C11' 122.6(11) . . ?
C11 O4 C11' 30.0(10) . . ?
C6 C1 C2 117.6(5) . . ?
C6 C1 C7 119.6(5) . . ?
C2 C1 C7 122.8(5) . . ?
C3 C2 C1 120.7(6) . . ?
C3 C2 H2A 119.6 . . ?
C1 C2 H2A 119.6 . . ?
C4 C3 C2 119.6(6) . . ?
C4 C3 H3 120.2 . . ?
C2 C3 H3 120.2 . . ?
C5 C4 C3 121.6(6) . . ?
C5 C4 Br1 118.9(5) . . ?
C3 C4 Br1 119.4(5) . . ?
C4 C5 C6 118.2(6) . . ?
C4 C5 H5 120.9 . . ?
C6 C5 H5 120.9 . . ?
C1 C6 C5 122.2(6) . . ?
C1 C6 H6 118.9 . . ?
C5 C6 H6 118.9 . . ?
O1 C7 C1 118.4(6) . . ?
O1 C7 C8 120.6(5) . . ?
C1 C7 C8 121.0(5) . . ?
C7 C8 C13 108.4(5) . . ?
C7 C8 C9 111.2(5) . . ?
C13 C8 C9 112.5(5) . . ?
C7 C8 H8 108.2 . . ?
C13 C8 H8 108.2 . . ?
C9 C8 H8 108.2 . . ?
O2 C9 C14 107.4(5) . . ?
O2 C9 C10 109.4(5) . . ?
C14 C9 C10 112.7(5) . . ?
O2 C9 C8 111.5(4) . . ?
C14 C9 C8 109.7(4) . . ?
C10 C9 C8 106.2(5) . . ?
O3 C10 O4 126.0(7) . . ?
O3 C10 C9 122.7(7) . . ?
O4 C10 C9 111.1(6) . . ?
O4 C11 C12 98.2(16) . . ?
O4 C11 H11A 112.1 . . ?
C12 C11 H11A 112.1 . . ?
O4 C11 H11B 112.1 . . ?
C12 C11 H11B 112.1 . . ?
H11A C11 H11B 109.8 . . ?
O4 C11' C12' 107.3(17) . . ?
O4 C11' H11C 110.2 . . ?
C12' C11' H11C 110.2 . . ?
O4 C11' H11D 110.2 . . ?
C12' C11' H11D 110.2 . . ?
H11C C11' H11D 108.5 . . ?
C11 C12 H12A 109.5 . . ?
C11 C12 H12B 109.5 . . ?
H12A C12 H12B 109.5 . . ?
C11 C12 H12C 109.5 . . ?
H12A C12 H12C 109.5 . . ?
H12B C12 H12C 109.5 . . ?
C11' C12' H12D 109.5 . . ?
C11' C12' H12E 109.5 . . ?
H12D C12' H12E 109.5 . . ?
C11' C12' H12F 109.5 . . ?
H12D C12' H12F 109.5 . . ?
H12E C12' H12F 109.5 . . ?
C8 C13 H13A 109.5 . . ?
C8 C13 H13B 109.5 . . ?
H13A C13 H13B 109.5 . . ?
C8 C13 H13C 109.5 . . ?
H13A C13 H13C 109.5 . . ?
H13B C13 H13C 109.5 . . ?
C15 C14 C9 116.4(5) . . ?
C15 C14 H14A 108.2 . . ?
C9 C14 H14A 108.2 . . ?
C15 C14 H14B 108.2 . . ?
C9 C14 H14B 108.2 . . ?
H14A C14 H14B 107.3 . . ?
O5 C15 C16 121.5(6) . . ?
O5 C15 C14 121.8(6) . . ?
C16 C15 C14 116.8(6) . . ?
C15 C16 H16A 109.5 . . ?
C15 C16 H16B 109.5 . . ?
H16A C16 H16B 109.5 . . ?
C15 C16 H16C 109.5 . . ?
H16A C16 H16C 109.5 . . ?
H16B C16 H16C 109.5 . . ?

loop_
_geom_bond_atom_site_label_1
_geom_bond_atom_site_label_2
_geom_bond_distance
_geom_bond_site_symmetry_2
_geom_bond_publ_flag
Br1 C4 1.885(6) . ?
O1 C7 1.224(7) . ?
O2 C9 1.412(6) . ?
O2 H2 0.8200 . ?
O3 C10 1.188(8) . ?
O4 C10 1.325(9) . ?
O4 C11 1.482(15) . ?
O4 C11' 1.489(15) . ?
O5 C15 1.204(8) . ?
C1 C6 1.383(8) . ?
C1 C2 1.384(8) . ?
C1 C7 1.486(8) . ?
C2 C3 1.378(8) . ?
C2 H2A 0.9300 . ?
C3 C4 1.367(9) . ?
C3 H3 0.9300 . ?
C4 C5 1.360(9) . ?
C5 C6 1.383(9) . ?
C5 H5 0.9300 . ?
C6 H6 0.9300 . ?
C7 C8 1.504(8) . ?
C8 C13 1.541(8) . ?
C8 C9 1.552(7) . ?
C8 H8 0.9800 . ?
C9 C14 1.513(8) . ?
C9 C10 1.519(9) . ?
C11 C12 1.492(17) . ?
C11 H11A 0.9700 . ?
C11 H11B 0.9700 . ?
C11' C12' 1.502(18) . ?
C11' H11C 0.9700 . ?
C11' H11D 0.9700 . ?
C12 H12A 0.9600 . ?
C12 H12B 0.9600 . ?
C12 H12C 0.9600 . ?
C12' H12D 0.9600 . ?
C12' H12E 0.9600 . ?
C12' H12F 0.9600 . ?
C13 H13A 0.9600 . ?
C13 H13B 0.9600 . ?
C13 H13C 0.9600 . ?
C14 C15 1.491(8) . ?
C14 H14A 0.9700 . ?
C14 H14B 0.9700 . ?
C15 C16 1.487(10) . ?
C16 H16A 0.9600 . ?
C16 H16B 0.9600 . ?
C16 H16C 0.9600 . ?

loop_
_geom_hbond_atom_site_label_D
_geom_hbond_atom_site_label_H
_geom_hbond_atom_site_label_A
_geom_hbond_distance_DH
_geom_hbond_distance_HA
_geom_hbond_distance_DA
_geom_hbond_angle_DHA
_geom_hbond_site_symmetry_A
O2 H2 O1 0.82 2.25 2.824(7) 127.4 .
C5 H5 O2 0.93 2.46 3.376(8) 170.5 4_675

loop_
_geom_torsion_atom_site_label_1
_geom_torsion_atom_site_label_2
_geom_torsion_atom_site_label_3
_geom_torsion_atom_site_label_4
_geom_torsion
_geom_torsion_site_symmetry_1
_geom_torsion_site_symmetry_2
_geom_torsion_site_symmetry_3
_geom_torsion_site_symmetry_4
_geom_torsion_publ_flag
C6 C1 C2 C3 2.5(9) . . . . ?
C7 C1 C2 C3 -177.0(6) . . . . ?
C1 C2 C3 C4 -2.2(10) . . . . ?
C2 C3 C4 C5 1.0(11) . . . . ?
C2 C3 C4 Br1 -179.3(5) . . . . ?
C3 C4 C5 C6 -0.1(11) . . . . ?
Br1 C4 C5 C6 -179.9(5) . . . . ?
C2 C1 C6 C5 -1.6(9) . . . . ?
C7 C1 C6 C5 177.9(6) . . . . ?
C4 C5 C6 C1 0.5(11) . . . . ?
C6 C1 C7 O1 -9.0(9) . . . . ?
C2 C1 C7 O1 170.5(6) . . . . ?
C6 C1 C7 C8 171.5(5) . . . . ?
C2 C1 C7 C8 -9.0(9) . . . . ?
O1 C7 C8 C13 -72.6(8) . . . . ?
C1 C7 C8 C13 106.9(6) . . . . ?
O1 C7 C8 C9 51.5(8) . . . . ?
C1 C7 C8 C9 -129.0(6) . . . . ?
C7 C8 C9 O2 -66.4(6) . . . . ?
C13 C8 C9 O2 55.4(6) . . . . ?
C7 C8 C9 C14 174.7(5) . . . . ?
C13 C8 C9 C14 -63.4(6) . . . . ?
C7 C8 C9 C10 52.7(6) . . . . ?
C13 C8 C9 C10 174.5(5) . . . . ?
C11 O4 C10 O3 -15.7(14) . . . . ?
C11' O4 C10 O3 14.0(16) . . . . ?
C11 O4 C10 C9 169.2(10) . . . . ?
C11' O4 C10 C9 -161.2(11) . . . . ?
O2 C9 C10 O3 15.7(9) . . . . ?
C14 C9 C10 O3 135.2(7) . . . . ?
C8 C9 C10 O3 -104.7(8) . . . . ?
O2 C9 C10 O4 -168.9(6) . . . . ?
C14 C9 C10 O4 -49.5(8) . . . . ?
C8 C9 C10 O4 70.7(7) . . . . ?
C10 O4 C11 C12 103.9(15) . . . . ?
C11' O4 C11 C12 -20(3) . . . . ?
C10 O4 C11' C12' -83.8(18) . . . . ?
C11 O4 C11' C12' -14(2) . . . . ?
O2 C9 C14 C15 70.2(6) . . . . ?
C10 C9 C14 C15 -50.4(7) . . . . ?
C8 C9 C14 C15 -168.5(5) . . . . ?
C9 C14 C15 O5 5.0(10) . . . . ?
C9 C14 C15 C16 -176.5(6) . . . . ?
